data_4343219
loop_
_publ_author_name
'Qiu, Jie'
'Vlaisavljevich, Bess'
'Jouffret, Laurent'
'Nguyen, Kevin'
'Szymanowski, Jennifer E. S.'
'Gagliardi, Laura'
'Burns, Peter C.'

_publ_section_title
;
 Cation templating and electronic structure effects in uranyl cage
 clusters probed by the isolation of peroxide-bridged uranyl dimers.
;
_journal_issue 9
_journal_name_full 'Inorganic chemistry'
_journal_page_first 4445
_journal_page_last 4455
_journal_paper_doi 10.1021/acs.inorgchem.5b00248
_journal_volume 54
_journal_year 2015
_chemical_formula_moiety K1(UO2)2(O2)(C7H3O4N)2(C8H20N)(H2O)5
_chemical_formula_sum 'C22 K N3 O19 U2'
_chemical_formula_weight 1125.41
_chemical_melting_point ?
_chemical_name_common dimer5
_chemical_name_systematic
; 
 ? 
;
_space_group_IT_number 14
_symmetry_cell_setting monoclinic
_symmetry_space_group_name_Hall '-P 2ybc'
_symmetry_space_group_name_H-M 'P 1 21/c 1'
_atom_sites_solution_hydrogens none
_atom_sites_solution_primary direct
_atom_sites_solution_secondary difmap
_audit_creation_method SHELXL-97
_cell_angle_alpha 90.00
_cell_angle_beta 119.641(13)
_cell_angle_gamma 90.00
_cell_formula_units_Z 4
_cell_length_a 14.800(4)
_cell_length_b 12.455(3)
_cell_length_c 20.330(3)
_cell_measurement_reflns_used 7456
_cell_measurement_temperature 100(2)
_cell_measurement_theta_max 27.50
_cell_measurement_theta_min 1.58
_cell_volume 3257.1(13)
_computing_cell_refinement APEX2
_computing_data_collection APEX2
_computing_data_reduction APEX2
_computing_molecular_graphics CrystalMaker
_computing_publication_material 'SHELCIF-97 (Sheldrick, 2008)'
_computing_structure_refinement 'SHELXL-97 (Sheldrick, 2008)'
_computing_structure_solution 'SHELXS-97 (Sheldrick, 2008)'
_diffrn_ambient_temperature 100(2)
_diffrn_detector_area_resol_mean 0
_diffrn_measured_fraction_theta_full 0.997
_diffrn_measured_fraction_theta_max 0.997
_diffrn_measurement_device_type 'Bruker APEX2 QUAZAR'
_diffrn_measurement_method Sphere
_diffrn_radiation_monochromator graphite
_diffrn_radiation_source 'fine-focus sealed tube'
_diffrn_radiation_type MoK\a
_diffrn_radiation_wavelength 0.71073
_diffrn_reflns_av_R_equivalents 0.0417
_diffrn_reflns_av_sigmaI/netI 0.0321
_diffrn_reflns_limit_h_max 19
_diffrn_reflns_limit_h_min -19
_diffrn_reflns_limit_k_max 16
_diffrn_reflns_limit_k_min -16
_diffrn_reflns_limit_l_max 26
_diffrn_reflns_limit_l_min -26
_diffrn_reflns_number 37362
_diffrn_reflns_theta_full 27.50
_diffrn_reflns_theta_max 27.50
_diffrn_reflns_theta_min 1.58
_exptl_absorpt_coefficient_mu 10.141
_exptl_absorpt_correction_T_max 0.602
_exptl_absorpt_correction_T_min 0.308
_exptl_absorpt_correction_type multi-scan
_exptl_absorpt_process_details SADABS
_exptl_crystal_colour yellow
_exptl_crystal_density_diffrn 2.295
_exptl_crystal_density_meas ?
_exptl_crystal_density_method 'not measured'
_exptl_crystal_description sheet
_exptl_crystal_F_000 2032
_exptl_crystal_size_max 0.150
_exptl_crystal_size_mid 0.100
_exptl_crystal_size_min 0.050
_refine_diff_density_max 1.176
_refine_diff_density_min -1.428
_refine_diff_density_rms 0.167
_refine_ls_extinction_method none
_refine_ls_goodness_of_fit_ref 1.033
_refine_ls_hydrogen_treatment none
_refine_ls_matrix_type full
_refine_ls_number_parameters 424
_refine_ls_number_reflns 7456
_refine_ls_number_restraints 0
_refine_ls_restrained_S_all 1.033
_refine_ls_R_factor_all 0.0468
_refine_ls_R_factor_gt 0.0290
_refine_ls_shift/su_max 0.001
_refine_ls_shift/su_mean 0.000
_refine_ls_structure_factor_coef Fsqd
_refine_ls_weighting_details 'calc w=1/[\s^2^(Fo^2^)+(0.0269P)^2^+24.4162P] where P=(Fo^2^+2Fc^2^)/3'
_refine_ls_weighting_scheme calc
_refine_ls_wR_factor_gt 0.0722
_refine_ls_wR_factor_ref 0.0800
_reflns_number_gt 5404
_reflns_number_total 7456
_reflns_threshold_expression >2sigma(I)
_cod_data_source_file ic5b00248_si_001.cif
_cod_data_source_block dimer5
_cod_depositor_comments
;
The following automatic conversions were performed:

'_chemical_melting_point' value 'n/a' was changed to '?' - the value
is undefined or not given.

'_symmetry_cell_setting' value 'Monoclinic' changed to 'monoclinic'
according to
/usr/data/users/saulius/crontab/automatic-downloads/current/ACS/lib/dictionaries/cif_core.dic
dictionary named 'cif_core.dic' version 2.4.2 from 2011-04-26.

'_exptl_crystal_density_meas' value 'n/a' was changed to '?' - the
value is perceived as not measured.

Automatic conversion script
Id: cif_fix_values 3271 2015-04-21 07:52:19Z andrius 
;
_cod_original_sg_symbol_H-M P2(1)/c
_cod_database_code 4343219

loop_
_symmetry_equiv_pos_as_xyz
'x, y, z'
'-x, y+1/2, -z+1/2'
'-x, -y, -z'
'x, -y-1/2, z-1/2'

loop_
_atom_site_label
_atom_site_type_symbol
_atom_site_fract_x
_atom_site_fract_y
_atom_site_fract_z
_atom_site_U_iso_or_equiv
_atom_site_adp_type
_atom_site_occupancy
_atom_site_symmetry_multiplicity
_atom_site_calc_flag
U1 U 0.439413(15) -0.246543(16) -0.148481(11) 0.01280(6) Uani 1 1 d
U2 U 0.173456(15) -0.250021(16) -0.363801(10) 0.01190(6) Uani 1 1 d
K1 K 0.52969(12) -0.28570(11) -0.29683(8) 0.0249(3) Uani 1 1 d
O1 O 0.3504(3) -0.2954(3) -0.2769(2) 0.0158(8) Uani 1 1 d
O2 O 0.3326(3) -0.1805(3) -0.2699(2) 0.0164(9) Uani 1 1 d
O3 O 0.1661(3) -0.0614(3) -0.3351(2) 0.0171(9) Uani 1 1 d
O4 O 0.2073(3) -0.4407(3) -0.3716(2) 0.0195(9) Uani 1 1 d
O5 O 0.2082(3) -0.2155(3) -0.4332(2) 0.0178(9) Uani 1 1 d
O6 O 0.1291(3) -0.2838(3) -0.2996(2) 0.0178(9) Uani 1 1 d
O7 O 0.3336(3) -0.2842(3) -0.1352(2) 0.0189(9) Uani 1 1 d
O8 O 0.5511(3) -0.2111(3) -0.1570(2) 0.0177(9) Uani 1 1 d
O9 O 0.5147(4) -0.1593(3) -0.0270(2) 0.0210(9) Uani 1 1 d
O10 O 0.3948(3) -0.0537(3) -0.1507(2) 0.0208(9) Uani 1 1 d
O11 O 0.4688(3) -0.4326(3) -0.1680(2) 0.0179(9) Uani 1 1 d
O12 O 0.0266(3) -0.3479(3) -0.4644(2) 0.0180(9) Uani 1 1 d
O13 O 0.0864(3) 0.0946(3) -0.3424(2) 0.0209(9) Uani 1 1 d
O14 O 0.5473(4) -0.5914(3) -0.1325(3) 0.0252(10) Uani 1 1 d
O15 O 0.5852(4) -0.1564(3) 0.0985(2) 0.0248(10) Uani 1 1 d
O16 O -0.1311(3) -0.3628(3) -0.5664(2) 0.0218(9) Uani 1 1 d
O17 O -0.3515(3) -0.0398(3) -0.7150(2) 0.0248(10) Uani 1 1 d
O18 O 0.4064(3) -0.4944(4) -0.3135(2) 0.0255(10) Uani 1 1 d
O19 O 0.2451(4) -0.7325(4) -0.2816(3) 0.0385(13) Uani 1 1 d
N1 N 0.5562(4) -0.3596(4) -0.0310(3) 0.0148(10) Uani 1 1 d
N2 N -0.0007(4) -0.1498(4) -0.4415(3) 0.0129(9) Uani 1 1 d
N3 N 0.1239(4) -0.0411(4) -0.1287(3) 0.0160(10) Uani 1 1 d
C1 C 0.0868(5) 0.0023(5) -0.3619(3) 0.0156(12) Uani 1 1 d
C2 C 0.5634(5) -0.2012(5) 0.0384(3) 0.0166(12) Uani 1 1 d
C3 C -0.0617(4) -0.3126(4) -0.5118(3) 0.0148(12) Uani 1 1 d
C4 C 0.5289(5) -0.5009(5) -0.1186(3) 0.0173(12) Uani 1 1 d
C5 C -0.0102(4) -0.0472(4) -0.4245(3) 0.0129(11) Uani 1 1 d
C6 C 0.5769(4) -0.4618(4) -0.0381(3) 0.0148(11) Uani 1 1 d
C7 C 0.6399(5) -0.5265(5) 0.0244(3) 0.0179(12) Uani 1 1 d
C8 C 0.6808(5) -0.4812(5) 0.0965(4) 0.0206(13) Uani 1 1 d
C9 C 0.5950(5) -0.3175(5) 0.0382(3) 0.0172(12) Uani 1 1 d
C10 C 0.6587(5) -0.3749(5) 0.1043(4) 0.0201(13) Uani 1 1 d
C11 C -0.0834(4) -0.1983(4) -0.4985(3) 0.0130(11) Uani 1 1 d
C12 C -0.1790(5) -0.1472(5) -0.5418(3) 0.0176(12) Uani 1 1 d
C13 C -0.1870(5) -0.0404(5) -0.5252(3) 0.0197(13) Uani 1 1 d
C14 C -0.1020(5) 0.0103(5) -0.4651(3) 0.0170(12) Uani 1 1 d
C15 C 0.1406(5) -0.1401(5) -0.1654(4) 0.0207(13) Uani 1 1 d
C16 C 0.1581(5) 0.0536(5) -0.1588(4) 0.0221(13) Uani 1 1 d
C17 C 0.0105(5) -0.0320(5) -0.1472(4) 0.0233(14) Uani 1 1 d
C18 C 0.1875(5) -0.0473(5) -0.0419(3) 0.0233(14) Uani 1 1 d
C19 C 0.1145(6) -0.2457(5) -0.1402(4) 0.0310(15) Uani 1 1 d
C20 C 0.1460(6) 0.1626(5) -0.1303(5) 0.0323(17) Uani 1 1 d
C21 C -0.0685(6) -0.0294(6) -0.2316(4) 0.0329(16) Uani 1 1 d
C22 C 0.3038(6) -0.0622(7) -0.0109(4) 0.0346(17) Uani 1 1 d

loop_
_atom_site_aniso_label
_atom_site_aniso_U_11
_atom_site_aniso_U_22
_atom_site_aniso_U_33
_atom_site_aniso_U_23
_atom_site_aniso_U_13
_atom_site_aniso_U_12
U1 0.01458(11) 0.01144(10) 0.01240(10) -0.00063(9) 0.00668(8) 0.00002(9)
U2 0.01216(10) 0.01043(10) 0.01136(10) -0.00082(8) 0.00449(8) 0.00092(8)
K1 0.0360(8) 0.0196(6) 0.0255(7) 0.0023(5) 0.0200(7) 0.0040(6)
O1 0.015(2) 0.0104(18) 0.018(2) -0.0039(16) 0.0056(18) -0.0012(16)
O2 0.018(2) 0.0085(18) 0.017(2) -0.0017(15) 0.0042(18) 0.0028(16)
O3 0.012(2) 0.014(2) 0.020(2) -0.0051(16) 0.0043(18) -0.0006(16)
O4 0.017(2) 0.0106(19) 0.024(2) -0.0038(17) 0.0050(19) 0.0030(16)
O5 0.020(2) 0.0172(19) 0.015(2) 0.0011(16) 0.0078(18) 0.0004(17)
O6 0.022(2) 0.0175(19) 0.017(2) 0.0028(16) 0.0116(19) 0.0010(17)
O7 0.021(2) 0.017(2) 0.023(2) 0.0032(17) 0.014(2) 0.0047(17)
O8 0.018(2) 0.0168(19) 0.017(2) -0.0007(16) 0.0075(18) -0.0007(17)
O9 0.030(3) 0.014(2) 0.018(2) -0.0001(17) 0.011(2) 0.0028(19)
O10 0.030(3) 0.013(2) 0.020(2) -0.0017(17) 0.013(2) 0.0006(18)
O11 0.022(2) 0.015(2) 0.015(2) -0.0018(16) 0.0071(19) 0.0028(17)
O12 0.014(2) 0.0124(19) 0.020(2) -0.0012(16) 0.0024(18) 0.0017(16)
O13 0.023(2) 0.014(2) 0.026(2) -0.0060(17) 0.013(2) 0.0012(17)
O14 0.031(3) 0.015(2) 0.028(3) -0.0044(18) 0.013(2) 0.0053(18)
O15 0.041(3) 0.017(2) 0.019(2) -0.0036(17) 0.017(2) -0.005(2)
O16 0.018(2) 0.015(2) 0.022(2) -0.0032(17) 0.0013(19) -0.0032(17)
O17 0.021(2) 0.023(2) 0.025(2) 0.0016(19) 0.007(2) -0.0025(19)
O18 0.022(2) 0.025(2) 0.022(2) -0.0028(19) 0.006(2) 0.0068(19)
O19 0.046(3) 0.029(3) 0.025(3) -0.008(2) 0.006(2) 0.005(2)
N1 0.015(3) 0.015(2) 0.015(2) -0.0008(19) 0.008(2) -0.0004(19)
N2 0.016(2) 0.011(2) 0.015(2) 0.0022(18) 0.010(2) 0.0015(19)
N3 0.018(3) 0.017(2) 0.016(2) 0.0014(19) 0.011(2) 0.002(2)
C1 0.018(3) 0.017(3) 0.013(3) 0.001(2) 0.009(3) 0.003(2)
C2 0.021(3) 0.016(3) 0.015(3) -0.002(2) 0.010(3) -0.004(2)
C3 0.014(3) 0.015(3) 0.015(3) 0.000(2) 0.007(3) -0.002(2)
C4 0.020(3) 0.015(3) 0.021(3) -0.001(2) 0.012(3) 0.000(2)
C5 0.015(3) 0.010(2) 0.016(3) -0.001(2) 0.010(2) 0.000(2)
C6 0.014(3) 0.014(3) 0.017(3) 0.002(2) 0.008(2) 0.002(2)
C7 0.019(3) 0.016(3) 0.020(3) 0.004(2) 0.010(3) 0.000(2)
C8 0.019(3) 0.020(3) 0.022(3) 0.005(2) 0.011(3) -0.002(2)
C9 0.020(3) 0.015(3) 0.016(3) 0.001(2) 0.009(3) 0.002(2)
C10 0.018(3) 0.019(3) 0.023(3) 0.005(2) 0.010(3) 0.000(2)
C11 0.014(3) 0.012(3) 0.013(3) 0.001(2) 0.007(2) -0.002(2)
C12 0.019(3) 0.021(3) 0.015(3) 0.003(2) 0.010(3) 0.004(2)
C13 0.024(3) 0.021(3) 0.018(3) 0.003(2) 0.014(3) 0.004(3)
C14 0.015(3) 0.020(3) 0.018(3) 0.004(2) 0.010(3) 0.004(2)
C15 0.032(4) 0.013(3) 0.025(3) -0.002(2) 0.020(3) 0.001(3)
C16 0.031(4) 0.017(3) 0.027(3) 0.004(3) 0.021(3) -0.001(3)
C17 0.012(3) 0.032(4) 0.024(3) -0.001(3) 0.008(3) 0.001(3)
C18 0.023(3) 0.033(4) 0.015(3) 0.000(3) 0.011(3) -0.002(3)
C19 0.036(4) 0.021(3) 0.042(4) 0.000(3) 0.024(3) -0.006(3)
C20 0.033(4) 0.016(3) 0.052(5) -0.003(3) 0.025(4) -0.002(3)
C21 0.025(4) 0.038(4) 0.024(4) -0.002(3) 0.003(3) 0.003(3)
C22 0.025(4) 0.051(5) 0.025(4) 0.000(3) 0.011(3) 0.000(3)

loop_
_atom_type_symbol
_atom_type_description
_atom_type_scat_dispersion_real
_atom_type_scat_dispersion_imag
_atom_type_scat_source
C C 0.0033 0.0016 'International Tables Vol C Tables 4.2.6.8 and 6.1.1.4'
K K 0.2009 0.2494 'International Tables Vol C Tables 4.2.6.8 and 6.1.1.4'
N N 0.0061 0.0033 'International Tables Vol C Tables 4.2.6.8 and 6.1.1.4'
O O 0.0106 0.0060 'International Tables Vol C Tables 4.2.6.8 and 6.1.1.4'
U U -9.6767 9.6646 'International Tables Vol C Tables 4.2.6.8 and 6.1.1.4'

loop_
_geom_angle_atom_site_label_1
_geom_angle_atom_site_label_2
_geom_angle_atom_site_label_3
_geom_angle
O7 U1 O8 177.02(18)
O7 U1 O2 93.81(17)
O8 U1 O2 89.17(17)
O7 U1 O1 92.75(17)
O8 U1 O1 89.62(16)
O2 U1 O1 36.77(13)
O7 U1 O9 87.66(17)
O8 U1 O9 90.41(17)
O2 U1 O9 130.97(13)
O1 U1 O9 167.73(14)
O7 U1 O11 90.90(17)
O8 U1 O11 88.33(16)
O2 U1 O11 104.30(13)
O1 U1 O11 67.56(13)
O9 U1 O11 124.70(13)
O7 U1 O10 90.67(17)
O8 U1 O10 90.54(17)
O2 U1 O10 66.65(13)
O1 U1 O10 103.41(13)
O9 U1 O10 64.32(14)
O11 U1 O10 170.91(13)
O7 U1 N1 87.30(17)
O8 U1 N1 89.79(17)
O2 U1 N1 166.62(14)
O1 U1 N1 129.89(14)
O9 U1 N1 62.38(14)
O11 U1 N1 62.33(14)
O10 U1 N1 126.70(14)
O5 U2 O6 175.84(19)
O5 U2 O2 89.37(17)
O6 U2 O2 94.38(17)
O5 U2 O1 90.16(17)
O6 U2 O1 93.92(17)
O2 U2 O1 36.27(13)
O5 U2 O3 91.24(16)
O6 U2 O3 88.64(16)
O2 U2 O3 66.09(13)
O1 U2 O3 102.32(13)
O5 U2 O4 91.95(17)
O6 U2 O4 88.84(17)
O2 U2 O4 104.82(13)
O1 U2 O4 68.55(13)
O3 U2 O4 170.33(14)
O5 U2 O12 86.73(17)
O6 U2 O12 89.88(17)
O2 U2 O12 169.58(13)
O1 U2 O12 133.99(13)
O3 U2 O12 123.62(13)
O4 U2 O12 65.71(13)
O5 U2 N2 89.48(17)
O6 U2 N2 86.79(17)
O2 U2 N2 128.05(14)
O1 U2 N2 164.32(14)
O3 U2 N2 62.02(14)
O4 U2 N2 127.13(14)
O12 U2 N2 61.62(14)
O2 O1 U1 70.7(2)
O2 O1 U2 70.1(2)
U1 O1 U2 124.56(17)
O1 O2 U1 72.5(2)
O1 O2 U2 73.6(2)
U1 O2 U2 127.99(17)
C1 O3 U2 129.0(4)
C2 O9 U1 128.6(4)
C4 O11 U1 128.1(4)
C3 O12 U2 128.4(4)
C6 N1 C9 119.1(5)
C6 N1 U1 120.6(4)
C9 N1 U1 120.4(4)
C11 N2 C5 118.8(5)
C11 N2 U2 121.2(4)
C5 N2 U2 120.0(4)
C15 N3 C16 105.3(4)
C15 N3 C17 111.3(5)
C16 N3 C17 112.6(5)
C15 N3 C18 111.4(5)
C16 N3 C18 111.2(5)
C17 N3 C18 105.1(4)
O13 C1 O3 126.3(6)
O13 C1 C5 120.5(5)
O3 C1 C5 113.2(5)
O15 C2 O9 125.9(6)
O15 C2 C9 120.2(5)
O9 C2 C9 113.8(5)
O16 C3 O12 126.4(5)
O16 C3 C11 118.4(5)
O12 C3 C11 115.2(5)
O14 C4 O11 125.3(6)
O14 C4 C6 120.5(5)
O11 C4 C6 114.2(5)
N2 C5 C14 122.1(5)
N2 C5 C1 115.4(5)
C14 C5 C1 122.5(5)
N1 C6 C7 122.5(5)
N1 C6 C4 114.5(5)
C7 C6 C4 123.0(5)
C8 C7 C6 117.9(5)
C10 C8 C7 119.9(6)
N1 C9 C10 123.1(5)
N1 C9 C2 113.8(5)
C10 C9 C2 123.1(5)
C8 C10 C9 117.5(6)
N2 C11 C12 123.0(5)
N2 C11 C3 113.2(5)
C12 C11 C3 123.8(5)
C13 C12 C11 117.7(6)
C12 C13 C14 119.7(6)
C5 C14 C13 118.7(5)
N3 C15 C19 113.8(5)
C20 C16 N3 114.4(5)
C21 C17 N3 114.4(5)
C22 C18 N3 114.0(5)

loop_
_geom_bond_atom_site_label_1
_geom_bond_atom_site_label_2
_geom_bond_distance
U1 O7 1.778(4)
U1 O8 1.801(4)
U1 O2 2.326(4)
U1 O1 2.350(4)
U1 O9 2.408(4)
U1 O11 2.426(4)
U1 O10 2.486(4)
U1 N1 2.567(5)
U2 O5 1.777(4)
U2 O6 1.778(4)
U2 O2 2.344(4)
U2 O1 2.391(4)
U2 O3 2.436(4)
U2 O4 2.448(4)
U2 O12 2.449(4)
U2 N2 2.583(5)
O1 O2 1.475(5)
O3 C1 1.291(7)
O9 C2 1.270(7)
O11 C4 1.280(7)
O12 C3 1.258(7)
O13 C1 1.218(7)
O14 C4 1.225(7)
O15 C2 1.232(7)
O16 C3 1.246(7)
N1 C6 1.334(7)
N1 C9 1.336(7)
N2 C11 1.344(7)
N2 C5 1.349(7)
N3 C15 1.523(7)
N3 C16 1.525(7)
N3 C17 1.532(8)
N3 C18 1.537(8)
C1 C5 1.501(8)
C2 C9 1.522(8)
C3 C11 1.512(8)
C4 C6 1.507(8)
C5 C14 1.389(8)
C6 C7 1.401(8)
C7 C8 1.399(9)
C8 C10 1.392(9)
C9 C10 1.397(8)
C11 C12 1.396(8)
C12 C13 1.392(8)
C13 C14 1.397(9)
C15 C19 1.529(9)
C16 C20 1.521(9)
C17 C21 1.527(9)
C18 C22 1.523(9)

loop_
_geom_torsion_atom_site_label_1
_geom_torsion_atom_site_label_2
_geom_torsion_atom_site_label_3
_geom_torsion_atom_site_label_4
_geom_torsion
O7 U1 O1 O2 92.7(3)
O8 U1 O1 O2 -89.1(2)
O9 U1 O1 O2 1.1(8)
O11 U1 O1 O2 -177.5(3)
O10 U1 O1 O2 1.3(2)
N1 U1 O1 O2 -178.5(2)
O7 U1 O1 U2 45.4(2)
O8 U1 O1 U2 -136.4(2)
O2 U1 O1 U2 -47.3(2)
O9 U1 O1 U2 -46.2(8)
O11 U1 O1 U2 135.2(2)
O10 U1 O1 U2 -45.9(2)
N1 U1 O1 U2 134.18(19)
O5 U2 O1 O2 88.7(2)
O6 U2 O1 O2 -92.1(2)
O3 U2 O1 O2 -2.6(2)
O4 U2 O1 O2 -179.3(3)
O12 U2 O1 O2 174.3(2)
N2 U2 O1 O2 0.1(6)
O5 U2 O1 U1 136.2(2)
O6 U2 O1 U1 -44.5(2)
O2 U2 O1 U1 47.5(2)
O3 U2 O1 U1 44.9(2)
O4 U2 O1 U1 -131.7(2)
O12 U2 O1 U1 -138.16(19)
N2 U2 O1 U1 47.6(6)
U2 O1 O2 U1 139.95(14)
U1 O1 O2 U2 -139.95(14)
O7 U1 O2 O1 -89.5(2)
O8 U1 O2 O1 90.5(2)
O9 U1 O2 O1 -179.7(2)
O11 U1 O2 O1 2.4(2)
O10 U1 O2 O1 -178.6(3)
N1 U1 O2 O1 4.9(7)
O7 U1 O2 U2 -37.9(2)
O8 U1 O2 U2 142.0(2)
O1 U1 O2 U2 51.6(2)
O9 U1 O2 U2 -128.1(2)
O11 U1 O2 U2 54.0(2)
O10 U1 O2 U2 -127.0(3)
N1 U1 O2 U2 56.4(7)
O5 U2 O2 O1 -91.1(2)
O6 U2 O2 O1 90.7(2)
O3 U2 O2 O1 177.2(3)
O4 U2 O2 O1 0.7(3)
O12 U2 O2 O1 -23.2(9)
N2 U2 O2 O1 -180.0(2)
O5 U2 O2 U1 -142.3(2)
O6 U2 O2 U1 39.5(2)
O1 U2 O2 U1 -51.1(2)
O3 U2 O2 U1 126.1(3)
O4 U2 O2 U1 -50.4(2)
O12 U2 O2 U1 -74.3(8)
N2 U2 O2 U1 128.9(2)
O5 U2 O3 C1 94.5(5)
O6 U2 O3 C1 -81.3(5)
O2 U2 O3 C1 -176.7(5)
O1 U2 O3 C1 -175.0(4)
O4 U2 O3 C1 -156.2(7)
O12 U2 O3 C1 7.6(5)
N2 U2 O3 C1 5.8(4)
O7 U1 O9 C2 78.6(5)
O8 U1 O9 C2 -99.2(5)
O2 U1 O9 C2 171.6(5)
O1 U1 O9 C2 170.8(6)
O11 U1 O9 C2 -10.9(6)
O10 U1 O9 C2 170.4(5)
N1 U1 O9 C2 -9.6(5)
O7 U1 O11 C4 -91.3(5)
O8 U1 O11 C4 85.8(5)
O2 U1 O11 C4 174.5(5)
O1 U1 O11 C4 176.1(5)
O9 U1 O11 C4 -3.5(5)
O10 U1 O11 C4 168.8(8)
N1 U1 O11 C4 -4.8(4)
O5 U2 O12 C3 -85.7(5)
O6 U2 O12 C3 91.9(5)
O2 U2 O12 C3 -153.9(7)
O1 U2 O12 C3 -172.8(4)
O3 U2 O12 C3 3.6(5)
O4 U2 O12 C3 -179.3(5)
N2 U2 O12 C3 5.5(5)
O7 U1 N1 C6 93.7(4)
O8 U1 N1 C6 -87.0(4)
O2 U1 N1 C6 -1.4(9)
O1 U1 N1 C6 2.4(5)
O9 U1 N1 C6 -177.5(5)
O11 U1 N1 C6 1.3(4)
O10 U1 N1 C6 -177.5(4)
O7 U1 N1 C9 -84.6(4)
O8 U1 N1 C9 94.7(4)
O2 U1 N1 C9 -179.8(6)
O1 U1 N1 C9 -176.0(4)
O9 U1 N1 C9 4.1(4)
O11 U1 N1 C9 -177.1(5)
O10 U1 N1 C9 4.2(5)
O5 U2 N2 C11 85.0(4)
O6 U2 N2 C11 -93.2(4)
O2 U2 N2 C11 173.8(4)
O1 U2 N2 C11 173.7(5)
O3 U2 N2 C11 176.7(5)
O4 U2 N2 C11 -7.1(5)
O12 U2 N2 C11 -1.6(4)
O5 U2 N2 C5 -95.7(4)
O6 U2 N2 C5 86.1(4)
O2 U2 N2 C5 -6.9(5)
O1 U2 N2 C5 -7.0(8)
O3 U2 N2 C5 -4.0(4)
O4 U2 N2 C5 172.2(4)
O12 U2 N2 C5 177.7(4)
U2 O3 C1 O13 175.5(4)
U2 O3 C1 C5 -6.4(7)
U1 O9 C2 O15 -167.0(5)
U1 O9 C2 C9 12.8(7)
U2 O12 C3 O16 173.1(4)
U2 O12 C3 C11 -8.0(7)
U1 O11 C4 O14 -173.6(4)
U1 O11 C4 C6 7.2(7)
C11 N2 C5 C14 -1.3(8)
U2 N2 C5 C14 179.4(4)
C11 N2 C5 C1 -177.8(5)
U2 N2 C5 C1 2.9(6)
O13 C1 C5 N2 180.0(5)
O3 C1 C5 N2 1.7(7)
O13 C1 C5 C14 3.4(9)
O3 C1 C5 C14 -174.8(5)
C9 N1 C6 C7 -1.4(9)
U1 N1 C6 C7 -179.8(4)
C9 N1 C6 C4 179.7(5)
U1 N1 C6 C4 1.4(6)
O14 C4 C6 N1 175.7(6)
O11 C4 C6 N1 -5.0(7)
O14 C4 C6 C7 -3.2(9)
O11 C4 C6 C7 176.1(5)
N1 C6 C7 C8 0.8(9)
C4 C6 C7 C8 179.6(5)
C6 C7 C8 C10 -0.2(9)
C6 N1 C9 C10 1.4(9)
U1 N1 C9 C10 179.8(4)
C6 N1 C9 C2 -178.6(5)
U1 N1 C9 C2 -0.3(6)
O15 C2 C9 N1 172.7(6)
O9 C2 C9 N1 -7.1(7)
O15 C2 C9 C10 -7.3(9)
O9 C2 C9 C10 172.9(6)
C7 C8 C10 C9 0.2(9)
N1 C9 C10 C8 -0.8(9)
C2 C9 C10 C8 179.2(5)
C5 N2 C11 C12 0.6(8)
U2 N2 C11 C12 179.9(4)
C5 N2 C11 C3 179.5(5)
U2 N2 C11 C3 -1.2(6)
O16 C3 C11 N2 -175.6(5)
O12 C3 C11 N2 5.4(7)
O16 C3 C11 C12 3.3(8)
O12 C3 C11 C12 -175.7(5)
N2 C11 C12 C13 1.1(9)
C3 C11 C12 C13 -177.7(5)
C11 C12 C13 C14 -2.2(8)
N2 C5 C14 C13 0.2(8)
C1 C5 C14 C13 176.5(5)
C12 C13 C14 C5 1.6(9)
C16 N3 C15 C19 177.9(6)
C17 N3 C15 C19 -59.8(7)
C18 N3 C15 C19 57.1(7)
C15 N3 C16 C20 178.9(6)
C17 N3 C16 C20 57.4(7)
C18 N3 C16 C20 -60.3(7)
C15 N3 C17 C21 -56.8(7)
C16 N3 C17 C21 61.2(7)
C18 N3 C17 C21 -177.5(5)
C15 N3 C18 C22 56.6(7)
C16 N3 C18 C22 -60.6(7)
C17 N3 C18 C22 177.3(6)
